data_4503281
loop_
_publ_author_name
'Timmons, Daren J.'
'Pacheco, Matthew R.'
'Fricke, Kyle A.'
'Slebodnick, Carla'

_publ_section_title
;
 Assembling Extended Structures with Flavonoids
;
_journal_issue 8
_journal_name_full 'Crystal Growth &amp; Design'
_journal_page_first 2765
_journal_paper_doi 10.1021/cg7009572
_journal_volume 8
_journal_year 2008
_chemical_compound_source 'synthesis as described'
_chemical_formula_moiety '2(C15 H10 O4), C6 H12 N2'
_chemical_formula_sum 'C36 H32 N2 O8'
_chemical_formula_weight 620.64
_chemical_name_common '[1]2[4]'
_chemical_name_systematic
;
 ?
;
_space_group_IT_number 2
_symmetry_cell_setting triclinic
_symmetry_Int_Tables_number 2
_symmetry_space_group_name_Hall '-P 1'
_symmetry_space_group_name_H-M 'P -1'
_atom_sites_solution_hydrogens geom
_atom_sites_solution_primary direct
_atom_sites_solution_secondary difmap
_audit_creation_date 2007-09-24T15:51:39-00:00
_audit_creation_method 'WinGX routine CIF_UPDATE'
_cell_angle_alpha 91.488(10)
_cell_angle_beta 100.609(9)
_cell_angle_gamma 98.190(10)
_cell_formula_units_Z 2
_cell_length_a 9.3297(10)
_cell_length_b 11.0816(14)
_cell_length_c 14.6701(17)
_cell_measurement_reflns_used 0
_cell_measurement_temperature 100(2)
_cell_measurement_theta_max 0
_cell_measurement_theta_min 0
_cell_measurement_wavelength 0.71073
_cell_volume 1473.5(3)
_computing_cell_refinement 'CrysAlisPro (Oxford Diffraction, 2006)'
_computing_data_collection 'CrysAlisPro (Oxford Diffraction, 2006)'
_computing_data_reduction 'CrysAlisPro (Oxford Diffraction, 2006)'
_computing_molecular_graphics 'Ortep-3 for Windows (Farrugia, 1997)'
_computing_publication_material 'WinGX publication routines (Farrugia, 1999)'
_computing_structure_refinement 'SHELXL-97 (Sheldrick, 1997)'
_computing_structure_solution 'SHELXS-86 (Sheldrick, 1986)'
_diffrn_ambient_temperature 100(2)
_diffrn_detector CCD
_diffrn_measured_fraction_theta_full 0.988
_diffrn_measured_fraction_theta_max 0.988
_diffrn_measurement_device '\k-geometry diffractometer'
_diffrn_measurement_device_type 'Oxford Diffraction Xcalibur'
_diffrn_measurement_method 'phi and omega scans'
_diffrn_radiation_monochromator graphite
_diffrn_radiation_probe x-ray
_diffrn_radiation_type MoK\a
_diffrn_radiation_wavelength 0.71073
_diffrn_reflns_av_R_equivalents 0.0279
_diffrn_reflns_av_unetI/netI 0.06
_diffrn_reflns_limit_h_max 12
_diffrn_reflns_limit_h_min -13
_diffrn_reflns_limit_k_max 15
_diffrn_reflns_limit_k_min -15
_diffrn_reflns_limit_l_max 20
_diffrn_reflns_limit_l_min -20
_diffrn_reflns_number 11186
_diffrn_reflns_theta_full 30.06
_diffrn_reflns_theta_max 30.06
_diffrn_reflns_theta_min 3.93
_diffrn_source 'fine-focus sealed tube'
_diffrn_standards_decay_% <2%
_diffrn_standards_interval_count 50
_diffrn_standards_number 2
_exptl_absorpt_coefficient_mu 0.1
_exptl_absorpt_correction_type none
_exptl_crystal_colour yellow
_exptl_crystal_density_diffrn 1.399
_exptl_crystal_density_method 'not measured'
_exptl_crystal_description plate
_exptl_crystal_F_000 652
_exptl_crystal_size_max 0.375
_exptl_crystal_size_mid 0.304
_exptl_crystal_size_min 0.065
_refine_diff_density_max 0.406
_refine_diff_density_min -0.311
_refine_diff_density_rms 0.068
_refine_ls_extinction_method none
_refine_ls_goodness_of_fit_ref 0.964
_refine_ls_hydrogen_treatment mixed
_refine_ls_matrix_type full
_refine_ls_number_parameters 427
_refine_ls_number_reflns 8542
_refine_ls_number_restraints 0
_refine_ls_restrained_S_all 0.964
_refine_ls_R_factor_all 0.0989
_refine_ls_R_factor_gt 0.0552
_refine_ls_shift/su_max 0
_refine_ls_shift/su_mean 0
_refine_ls_structure_factor_coef Fsqd
_refine_ls_weighting_details 'calc w=1/[\s^2^(Fo^2^)+(0.0868P)^2^+0.0000P] where P=(Fo^2^+2Fc^2^)/3'
_refine_ls_weighting_scheme calc
_refine_ls_wR_factor_gt 0.1385
_refine_ls_wR_factor_ref 0.1613
_reflns_number_gt 4898
_reflns_number_total 8542
_reflns_threshold_expression >2sigma(I)
_cod_data_source_file cg7009572-file003.cif
_cod_data_source_block cs795
_cod_database_code 4503281

loop_
_symmetry_equiv_pos_as_xyz
'x, y, z'
'-x, -y, -z'

loop_
_atom_site_label
_atom_site_type_symbol
_atom_site_fract_x
_atom_site_fract_y
_atom_site_fract_z
_atom_site_U_iso_or_equiv
_atom_site_adp_type
_atom_site_occupancy
_atom_site_symmetry_multiplicity
_atom_site_calc_flag
_atom_site_refinement_flags
O1 O 0.20380(12) 0.46390(10) 0.40775(7) 0.0188(2) Uani 1 1 d .
O2 O 0.65126(13) 0.85437(10) 0.49123(8) 0.0239(3) Uani 1 1 d .
H2A H 0.674(2) 0.8777(18) 0.5578(15) 0.036 Uiso 1 1 d .
O3 O 0.36728(12) 0.55208(10) 0.68234(7) 0.0225(3) Uani 1 1 d .
O4 O 0.13253(13) 0.37000(11) 0.63218(8) 0.0236(3) Uani 1 1 d .
H4A H 0.156(2) 0.4066(19) 0.6850(15) 0.035 Uiso 1 1 d .
O5 O 0.31107(12) 0.55479(10) 0.08557(7) 0.0182(2) Uani 1 1 d .
O6 O -0.14264(12) 0.16848(10) 0.00250(8) 0.0235(3) Uani 1 1 d .
H6A H -0.163(2) 0.1374(18) -0.0642(15) 0.035 Uiso 1 1 d .
O7 O 0.15496(12) 0.45837(10) -0.18873(7) 0.0212(3) Uani 1 1 d .
O8 O 0.39506(13) 0.63565(11) -0.13873(8) 0.0226(3) Uani 1 1 d .
H8A H 0.371(2) 0.5939(19) -0.1907(15) 0.034 Uiso 1 1 d .
N1 N 0.71725(14) 0.94547(12) 0.66790(9) 0.0197(3) Uani 1 1 d .
N2 N 0.79082(14) 1.06793(12) 0.82526(9) 0.0197(3) Uani 1 1 d .
C1 C 0.19870(17) 0.45928(14) 0.06080(10) 0.0170(3) Uani 1 1 d .
C2 C 0.13923(18) 0.40219(15) 0.13242(11) 0.0196(3) Uani 1 1 d .
H2 H 0.1771 0.4291 0.1954 0.024 Uiso 1 1 calc R
C3 C 0.02539(18) 0.30681(14) 0.11033(11) 0.0195(3) Uani 1 1 d .
H3 H -0.0157 0.2681 0.1587 0.023 Uiso 1 1 calc R
C4 C -0.03152(17) 0.26530(14) 0.01774(11) 0.0180(3) Uani 1 1 d .
C5 C 0.02585(17) 0.32345(14) -0.05259(10) 0.0169(3) Uani 1 1 d .
H5 H -0.0133 0.2972 -0.1155 0.02 Uiso 1 1 calc R
C6 C 0.14187(16) 0.42122(13) -0.03124(10) 0.0157(3) Uani 1 1 d .
C7 C 0.20341(17) 0.48356(14) -0.10472(10) 0.0163(3) Uani 1 1 d .
C8 C 0.32727(16) 0.57876(14) -0.07331(10) 0.0161(3) Uani 1 1 d .
C9 C 0.37567(17) 0.61279(14) 0.01859(10) 0.0163(3) Uani 1 1 d .
C10 C 0.49602(17) 0.71048(14) 0.05869(10) 0.0171(3) Uani 1 1 d .
C11 C 0.53040(18) 0.81451(14) 0.01034(11) 0.0206(3) Uani 1 1 d .
H11 H 0.4768 0.8216 -0.0505 0.025 Uiso 1 1 calc R
C12 C 0.64183(18) 0.90732(15) 0.05023(11) 0.0230(4) Uani 1 1 d .
H12 H 0.6637 0.9779 0.017 0.028 Uiso 1 1 calc R
C13 C 0.72142(17) 0.89716(15) 0.13863(11) 0.0225(4) Uani 1 1 d .
H13 H 0.798 0.9607 0.1657 0.027 Uiso 1 1 calc R
C14 C 0.68959(18) 0.79471(15) 0.18747(11) 0.0223(3) Uani 1 1 d .
H14 H 0.7448 0.7878 0.2478 0.027 Uiso 1 1 calc R
C15 C 0.57643(17) 0.70156(15) 0.14803(11) 0.0187(3) Uani 1 1 d .
H15 H 0.5539 0.6318 0.182 0.022 Uiso 1 1 calc R
C16 C 0.31570(17) 0.55981(14) 0.43312(10) 0.0173(3) Uani 1 1 d .
C17 C 0.37234(17) 0.61906(15) 0.36139(11) 0.0200(3) Uani 1 1 d .
H17 H 0.3338 0.5928 0.2984 0.024 Uiso 1 1 calc R
C18 C 0.48438(18) 0.71559(14) 0.38352(11) 0.0202(3) Uani 1 1 d .
H18 H 0.5235 0.756 0.3351 0.024 Uiso 1 1 calc R
C19 C 0.54255(17) 0.75596(14) 0.47636(11) 0.0190(3) Uani 1 1 d .
C20 C 0.48875(17) 0.69496(14) 0.54661(10) 0.0177(3) Uani 1 1 d .
H20 H 0.5293 0.72 0.6096 0.021 Uiso 1 1 calc R
C21 C 0.37418(17) 0.59597(14) 0.52516(10) 0.0167(3) Uani 1 1 d .
C22 C 0.31688(17) 0.52943(14) 0.59833(10) 0.0177(3) Uani 1 1 d .
C23 C 0.19472(17) 0.43186(14) 0.56679(10) 0.0176(3) Uani 1 1 d .
C24 C 0.14344(16) 0.40211(14) 0.47478(10) 0.0164(3) Uani 1 1 d .
C25 C 0.02409(17) 0.30369(14) 0.43270(11) 0.0181(3) Uani 1 1 d .
C26 C -0.05985(17) 0.31627(15) 0.34506(11) 0.0192(3) Uani 1 1 d .
H26 H -0.0422 0.3893 0.3138 0.023 Uiso 1 1 calc R
C27 C -0.16917(18) 0.22216(15) 0.30355(11) 0.0222(3) Uani 1 1 d .
H27 H -0.227 0.2317 0.2445 0.027 Uiso 1 1 calc R
C28 C -0.19407(17) 0.11471(15) 0.34789(11) 0.0222(4) Uani 1 1 d .
H28 H -0.2673 0.0499 0.3187 0.027 Uiso 1 1 calc R
C29 C -0.11216(18) 0.10182(15) 0.43487(11) 0.0221(4) Uani 1 1 d .
H29 H -0.1302 0.0283 0.4656 0.027 Uiso 1 1 calc R
C30 C -0.00392(18) 0.19535(15) 0.47748(11) 0.0215(3) Uani 1 1 d .
H30 H 0.0515 0.1858 0.5373 0.026 Uiso 1 1 calc R
C31 C 0.58478(18) 0.97221(16) 0.70126(12) 0.0240(4) Uani 1 1 d .
H31A H 0.5223 0.8947 0.7095 0.029 Uiso 1 1 calc R
H31B H 0.5266 1.0179 0.6545 0.029 Uiso 1 1 calc R
C32 C 0.62893(18) 1.04844(16) 0.79462(12) 0.0252(4) Uani 1 1 d .
H32A H 0.5934 1.1283 0.7872 0.03 Uiso 1 1 calc R
H32B H 0.582 1.0053 0.8423 0.03 Uiso 1 1 calc R
C33 C 0.81129(19) 1.06210(16) 0.65866(12) 0.0252(4) Uani 1 1 d .
H33A H 0.7564 1.1113 0.613 0.03 Uiso 1 1 calc R
H33B H 0.9003 1.0455 0.6357 0.03 Uiso 1 1 calc R
C34 C 0.85755(19) 1.13419(16) 0.75346(11) 0.0243(4) Uani 1 1 d .
H34A H 0.9663 1.1464 0.7721 0.029 Uiso 1 1 calc R
H34B H 0.8255 1.2155 0.748 0.029 Uiso 1 1 calc R
C35 C 0.80043(19) 0.87518(15) 0.73766(11) 0.0246(4) Uani 1 1 d .
H35A H 0.8916 0.859 0.7173 0.03 Uiso 1 1 calc R
H35B H 0.7401 0.7957 0.7434 0.03 Uiso 1 1 calc R
C36 C 0.84068(19) 0.94691(15) 0.83293(11) 0.0239(4) Uani 1 1 d .
H36A H 0.7933 0.9001 0.8788 0.029 Uiso 1 1 calc R
H36B H 0.9488 0.9578 0.855 0.029 Uiso 1 1 calc R

loop_
_atom_site_aniso_label
_atom_site_aniso_U_11
_atom_site_aniso_U_22
_atom_site_aniso_U_33
_atom_site_aniso_U_23
_atom_site_aniso_U_13
_atom_site_aniso_U_12
O1 0.0213(6) 0.0183(6) 0.0142(5) -0.0008(4) 0.0017(4) -0.0029(4)
O2 0.0270(6) 0.0224(6) 0.0193(6) -0.0030(5) 0.0053(5) -0.0075(5)
O3 0.0268(6) 0.0273(6) 0.0122(5) -0.0018(5) 0.0033(5) 0.0012(5)
O4 0.0323(7) 0.0235(6) 0.0126(5) -0.0021(5) 0.0053(5) -0.0051(5)
O5 0.0206(6) 0.0192(6) 0.0130(5) -0.0007(4) 0.0026(4) -0.0023(4)
O6 0.0264(6) 0.0220(6) 0.0192(6) -0.0029(5) 0.0050(5) -0.0061(5)
O7 0.0238(6) 0.0247(6) 0.0138(5) -0.0016(4) 0.0028(4) 0.0009(5)
O8 0.0283(6) 0.0236(6) 0.0136(5) -0.0018(5) 0.0058(5) -0.0055(5)
N1 0.0187(7) 0.0206(7) 0.0191(7) -0.0027(5) 0.0032(5) 0.0016(5)
N2 0.0200(7) 0.0226(7) 0.0158(6) -0.0019(5) 0.0020(5) 0.0029(6)
C1 0.0173(7) 0.0149(7) 0.0173(7) -0.0013(6) 0.0014(6) 0.0007(6)
C2 0.0252(8) 0.0200(8) 0.0126(7) -0.0010(6) 0.0019(6) 0.0020(7)
C3 0.0234(8) 0.0184(8) 0.0167(7) 0.0019(6) 0.0059(6) 0.0009(6)
C4 0.0175(8) 0.0169(7) 0.0186(8) -0.0003(6) 0.0032(6) 0.0003(6)
C5 0.0193(8) 0.0161(7) 0.0137(7) -0.0018(6) 0.0015(6) -0.0001(6)
C6 0.0181(8) 0.0151(7) 0.0141(7) 0.0000(6) 0.0031(6) 0.0033(6)
C7 0.0182(8) 0.0165(7) 0.0140(7) -0.0009(6) 0.0026(6) 0.0025(6)
C8 0.0184(8) 0.0157(7) 0.0146(7) 0.0016(6) 0.0046(6) 0.0019(6)
C9 0.0185(7) 0.0164(7) 0.0139(7) -0.0003(6) 0.0033(6) 0.0024(6)
C10 0.0170(7) 0.0179(7) 0.0162(7) -0.0021(6) 0.0040(6) 0.0017(6)
C11 0.0243(8) 0.0214(8) 0.0151(7) -0.0008(6) 0.0036(6) 0.0007(7)
C12 0.0261(9) 0.0216(8) 0.0210(8) 0.0005(7) 0.0077(7) -0.0012(7)
C13 0.0172(8) 0.0236(8) 0.0255(9) -0.0050(7) 0.0048(7) -0.0013(7)
C14 0.0193(8) 0.0278(9) 0.0185(8) -0.0027(7) 0.0004(6) 0.0040(7)
C15 0.0192(8) 0.0205(8) 0.0167(7) -0.0006(6) 0.0037(6) 0.0039(6)
C16 0.0176(7) 0.0156(7) 0.0176(7) -0.0015(6) 0.0025(6) 0.0007(6)
C17 0.0234(8) 0.0223(8) 0.0125(7) -0.0021(6) 0.0013(6) 0.0009(7)
C18 0.0249(8) 0.0195(8) 0.0156(7) 0.0008(6) 0.0049(6) 0.0001(7)
C19 0.0186(8) 0.0183(8) 0.0196(8) -0.0024(6) 0.0041(6) 0.0012(6)
C20 0.0193(8) 0.0186(8) 0.0137(7) -0.0032(6) 0.0021(6) 0.0001(6)
C21 0.0175(7) 0.0182(8) 0.0143(7) -0.0013(6) 0.0027(6) 0.0034(6)
C22 0.0209(8) 0.0170(7) 0.0152(7) -0.0027(6) 0.0037(6) 0.0027(6)
C23 0.0210(8) 0.0180(8) 0.0131(7) -0.0001(6) 0.0040(6) 0.0001(6)
C24 0.0171(7) 0.0174(7) 0.0148(7) 0.0012(6) 0.0039(6) 0.0015(6)
C25 0.0178(8) 0.0201(8) 0.0167(7) -0.0030(6) 0.0051(6) 0.0027(6)
C26 0.0210(8) 0.0202(8) 0.0173(8) 0.0017(6) 0.0049(6) 0.0039(6)
C27 0.0193(8) 0.0289(9) 0.0176(8) -0.0023(7) 0.0015(6) 0.0044(7)
C28 0.0168(8) 0.0258(9) 0.0225(8) -0.0047(7) 0.0045(6) -0.0014(7)
C29 0.0235(8) 0.0205(8) 0.0218(8) 0.0010(7) 0.0064(7) -0.0015(7)
C30 0.0235(8) 0.0236(8) 0.0164(8) -0.0004(6) 0.0034(6) 0.0008(7)
C31 0.0184(8) 0.0280(9) 0.0239(8) -0.0037(7) 0.0025(7) 0.0009(7)
C32 0.0213(8) 0.0309(9) 0.0242(9) -0.0032(7) 0.0053(7) 0.0061(7)
C33 0.0255(9) 0.0274(9) 0.0212(8) -0.0009(7) 0.0065(7) -0.0029(7)
C34 0.0259(9) 0.0234(9) 0.0214(8) -0.0025(7) 0.0030(7) -0.0012(7)
C35 0.0272(9) 0.0245(9) 0.0223(8) -0.0004(7) 0.0027(7) 0.0073(7)
C36 0.0238(9) 0.0245(9) 0.0228(8) 0.0003(7) 0.0031(7) 0.0031(7)

loop_
_atom_type_symbol
_atom_type_description
_atom_type_scat_dispersion_real
_atom_type_scat_dispersion_imag
_atom_type_scat_source
H H 0 0 'International Tables Vol C Tables 4.2.6.8 and 6.1.1.4'
C C 0.0033 0.0016 'International Tables Vol C Tables 4.2.6.8 and 6.1.1.4'
N N 0.0061 0.0033 'International Tables Vol C Tables 4.2.6.8 and 6.1.1.4'
O O 0.0106 0.006 'International Tables Vol C Tables 4.2.6.8 and 6.1.1.4'

loop_
_geom_angle_atom_site_label_1
_geom_angle_atom_site_label_2
_geom_angle_atom_site_label_3
_geom_angle
C16 O1 C24 119.77(12)
C19 O2 H2A 108.4(11)
C23 O4 H4A 112.5(14)
C1 O5 C9 119.98(12)
C4 O6 H6A 110.7(11)
C8 O8 H8A 110.7(13)
C31 N1 C35 108.60(13)
C31 N1 C33 108.79(13)
C35 N1 C33 108.52(13)
C32 N2 C34 108.33(13)
C32 N2 C36 108.19(13)
C34 N2 C36 108.77(13)
O5 C1 C6 122.21(13)
O5 C1 C2 117.32(13)
C6 C1 C2 120.45(14)
C3 C2 C1 119.06(14)
C3 C2 H2 120.5
C1 C2 H2 120.5
C2 C3 C4 121.33(14)
C2 C3 H3 119.3
C4 C3 H3 119.3
O6 C4 C5 123.47(14)
O6 C4 C3 117.25(13)
C5 C4 C3 119.28(14)
C4 C5 C6 120.10(14)
C4 C5 H5 120
C6 C5 H5 120
C1 C6 C5 119.76(13)
C1 C6 C7 119.53(13)
C5 C6 C7 120.71(13)
O7 C7 C8 121.31(13)
O7 C7 C6 123.49(14)
C8 C7 C6 115.20(13)
O8 C8 C9 120.14(13)
O8 C8 C7 117.93(13)
C9 C8 C7 121.93(13)
C8 C9 O5 120.99(13)
C8 C9 C10 127.02(14)
O5 C9 C10 111.99(12)
C15 C10 C11 118.80(14)
C15 C10 C9 119.75(14)
C11 C10 C9 121.44(14)
C12 C11 C10 120.67(15)
C12 C11 H11 119.7
C10 C11 H11 119.7
C11 C12 C13 120.03(15)
C11 C12 H12 120
C13 C12 H12 120
C14 C13 C12 120.20(15)
C14 C13 H13 119.9
C12 C13 H13 119.9
C13 C14 C15 120.02(15)
C13 C14 H14 120
C15 C14 H14 120
C14 C15 C10 120.28(15)
C14 C15 H15 119.9
C10 C15 H15 119.9
O1 C16 C21 122.41(13)
O1 C16 C17 116.93(13)
C21 C16 C17 120.64(14)
C18 C17 C16 118.95(14)
C18 C17 H17 120.5
C16 C17 H17 120.5
C17 C18 C19 121.33(14)
C17 C18 H18 119.3
C19 C18 H18 119.3
O2 C19 C20 123.73(14)
O2 C19 C18 116.99(14)
C20 C19 C18 119.28(14)
C19 C20 C21 120.09(14)
C19 C20 H20 120
C21 C20 H20 120
C16 C21 C20 119.67(14)
C16 C21 C22 119.37(14)
C20 C21 C22 120.96(14)
O3 C22 C23 120.99(14)
O3 C22 C21 123.58(14)
C23 C22 C21 115.43(13)
O4 C23 C24 120.51(14)
O4 C23 C22 118.00(13)
C24 C23 C22 121.49(14)
C23 C24 O1 121.44(13)
C23 C24 C25 127.56(14)
O1 C24 C25 111.00(12)
C26 C25 C30 118.92(14)
C26 C25 C24 119.86(14)
C30 C25 C24 121.18(14)
C27 C26 C25 120.20(15)
C27 C26 H26 119.9
C25 C26 H26 119.9
C28 C27 C26 120.30(15)
C28 C27 H27 119.9
C26 C27 H27 119.9
C27 C28 C29 119.86(15)
C27 C28 H28 120.1
C29 C28 H28 120.1
C28 C29 C30 120.46(15)
C28 C29 H29 119.8
C30 C29 H29 119.8
C29 C30 C25 120.26(15)
C29 C30 H30 119.9
C25 C30 H30 119.9
N1 C31 C32 110.43(13)
N1 C31 H31A 109.6
C32 C31 H31A 109.6
N1 C31 H31B 109.6
C32 C31 H31B 109.6
H31A C31 H31B 108.1
N2 C32 C31 110.31(13)
N2 C32 H32A 109.6
C31 C32 H32A 109.6
N2 C32 H32B 109.6
C31 C32 H32B 109.6
H32A C32 H32B 108.1
N1 C33 C34 110.12(13)
N1 C33 H33A 109.6
C34 C33 H33A 109.6
N1 C33 H33B 109.6
C34 C33 H33B 109.6
H33A C33 H33B 108.1
N2 C34 C33 110.68(13)
N2 C34 H34A 109.5
C33 C34 H34A 109.5
N2 C34 H34B 109.5
C33 C34 H34B 109.5
H34A C34 H34B 108.1
N1 C35 C36 110.34(13)
N1 C35 H35A 109.6
C36 C35 H35A 109.6
N1 C35 H35B 109.6
C36 C35 H35B 109.6
H35A C35 H35B 108.1
N2 C36 C35 110.34(13)
N2 C36 H36A 109.6
C35 C36 H36A 109.6
N2 C36 H36B 109.6
C35 C36 H36B 109.6
H36A C36 H36B 108.1

loop_
_geom_bond_atom_site_label_1
_geom_bond_atom_site_label_2
_geom_bond_distance
O1 C16 1.3705(18)
O1 C24 1.3718(17)
O2 C19 1.3626(19)
O2 H2A 0.98(2)
O3 C22 1.2408(18)
O4 C23 1.3611(18)
O4 H4A 0.84(2)
O5 C1 1.3693(18)
O5 C9 1.3719(17)
O6 C4 1.3642(18)
O6 H6A 1.00(2)
O7 C7 1.2418(18)
O8 C8 1.3638(17)
O8 H8A 0.86(2)
N1 C31 1.474(2)
N1 C35 1.476(2)
N1 C33 1.479(2)
N2 C32 1.477(2)
N2 C34 1.479(2)
N2 C36 1.481(2)
C1 C6 1.388(2)
C1 C2 1.400(2)
C2 C3 1.373(2)
C2 H2 0.95
C3 C4 1.404(2)
C3 H3 0.95
C4 C5 1.380(2)
C5 C6 1.403(2)
C5 H5 0.95
C6 C7 1.457(2)
C7 C8 1.446(2)
C8 C9 1.366(2)
C9 C10 1.468(2)
C10 C15 1.399(2)
C10 C11 1.399(2)
C11 C12 1.386(2)
C11 H11 0.95
C12 C13 1.387(2)
C12 H12 0.95
C13 C14 1.384(2)
C13 H13 0.95
C14 C15 1.396(2)
C14 H14 0.95
C15 H15 0.95
C16 C21 1.386(2)
C16 C17 1.400(2)
C17 C18 1.371(2)
C17 H17 0.95
C18 C19 1.406(2)
C18 H18 0.95
C19 C20 1.379(2)
C20 C21 1.403(2)
C20 H20 0.95
C21 C22 1.457(2)
C22 C23 1.453(2)
C23 C24 1.361(2)
C24 C25 1.475(2)
C25 C26 1.398(2)
C25 C30 1.399(2)
C26 C27 1.391(2)
C26 H26 0.95
C27 C28 1.383(2)
C27 H27 0.95
C28 C29 1.383(2)
C28 H28 0.95
C29 C30 1.386(2)
C29 H29 0.95
C30 H30 0.95
C31 C32 1.547(2)
C31 H31A 0.99
C31 H31B 0.99
C32 H32A 0.99
C32 H32B 0.99
C33 C34 1.543(2)
C33 H33A 0.99
C33 H33B 0.99
C34 H34A 0.99
C34 H34B 0.99
C35 C36 1.546(2)
C35 H35A 0.99
C35 H35B 0.99
C36 H36A 0.99
C36 H36B 0.99

loop_
_geom_hbond_atom_site_label_D
_geom_hbond_atom_site_label_H
_geom_hbond_atom_site_label_A
_geom_hbond_distance_DH
_geom_hbond_distance_HA
_geom_hbond_distance_DA
_geom_hbond_angle_DHA
_geom_hbond_site_symmetry_A
O2 H2A N1 0.98(2) 1.72(2) 2.6861(17) 169.6(18) .
O4 H4A O7 0.84(2) 1.93(2) 2.7406(16) 162.0(19) 1_556
O6 H6A N2 1.00(2) 1.73(2) 2.7286(17) 173.2(17) 1_444
O8 H8A O3 0.86(2) 1.90(2) 2.7148(16) 158.3(18) 1_554

loop_
_geom_torsion_atom_site_label_1
_geom_torsion_atom_site_label_2
_geom_torsion_atom_site_label_3
_geom_torsion_atom_site_label_4
_geom_torsion
C9 O5 C1 C6 -2.9(2)
C9 O5 C1 C2 178.74(14)
O5 C1 C2 C3 179.36(14)
C6 C1 C2 C3 1.0(2)
C1 C2 C3 C4 0.4(2)
C2 C3 C4 O6 178.72(15)
C2 C3 C4 C5 -1.6(2)
O6 C4 C5 C6 -178.94(14)
C3 C4 C5 C6 1.4(2)
O5 C1 C6 C5 -179.46(14)
C2 C1 C6 C5 -1.2(2)
O5 C1 C6 C7 0.4(2)
C2 C1 C6 C7 178.74(14)
C4 C5 C6 C1 0.0(2)
C4 C5 C6 C7 -179.93(14)
C1 C6 C7 O7 -177.00(15)
C5 C6 C7 O7 2.9(2)
C1 C6 C7 C8 3.0(2)
C5 C6 C7 C8 -177.07(14)
O7 C7 C8 O8 -3.7(2)
C6 C7 C8 O8 176.29(13)
O7 C7 C8 C9 175.69(15)
C6 C7 C8 C9 -4.3(2)
O8 C8 C9 O5 -178.51(13)
C7 C8 C9 O5 2.1(2)
O8 C8 C9 C10 1.7(2)
C7 C8 C9 C10 -177.64(15)
C1 O5 C9 C8 1.6(2)
C1 O5 C9 C10 -178.57(13)
C8 C9 C10 C15 -151.13(16)
O5 C9 C10 C15 29.1(2)
C8 C9 C10 C11 30.4(2)
O5 C9 C10 C11 -149.36(14)
C15 C10 C11 C12 -0.2(2)
C9 C10 C11 C12 178.29(15)
C10 C11 C12 C13 0.6(2)
C11 C12 C13 C14 -0.3(2)
C12 C13 C14 C15 -0.4(2)
C13 C14 C15 C10 0.8(2)
C11 C10 C15 C14 -0.5(2)
C9 C10 C15 C14 -179.01(14)
C24 O1 C16 C21 1.7(2)
C24 O1 C16 C17 -179.93(14)
O1 C16 C17 C18 179.97(14)
C21 C16 C17 C18 -1.6(2)
C16 C17 C18 C19 -0.2(2)
C17 C18 C19 O2 -178.48(15)
C17 C18 C19 C20 1.9(2)
O2 C19 C20 C21 178.57(14)
C18 C19 C20 C21 -1.9(2)
O1 C16 C21 C20 180.00(14)
C17 C16 C21 C20 1.6(2)
O1 C16 C21 C22 0.8(2)
C17 C16 C21 C22 -177.57(15)
C19 C20 C21 C16 0.1(2)
C19 C20 C21 C22 179.31(15)
C16 C21 C22 O3 176.62(15)
C20 C21 C22 O3 -2.6(2)
C16 C21 C22 C23 -3.0(2)
C20 C21 C22 C23 177.80(14)
O3 C22 C23 O4 3.2(2)
C21 C22 C23 O4 -177.22(14)
O3 C22 C23 C24 -176.60(15)
C21 C22 C23 C24 3.0(2)
O4 C23 C24 O1 179.49(13)
C22 C23 C24 O1 -0.7(2)
O4 C23 C24 C25 -1.7(3)
C22 C23 C24 C25 178.07(15)
C16 O1 C24 C23 -1.7(2)
C16 O1 C24 C25 179.32(13)
C23 C24 C25 C26 151.02(17)
O1 C24 C25 C26 -30.1(2)
C23 C24 C25 C30 -31.2(2)
O1 C24 C25 C30 147.69(14)
C30 C25 C26 C27 0.0(2)
C24 C25 C26 C27 177.78(14)
C25 C26 C27 C28 -1.1(2)
C26 C27 C28 C29 1.5(2)
C27 C28 C29 C30 -0.8(2)
C28 C29 C30 C25 -0.3(2)
C26 C25 C30 C29 0.7(2)
C24 C25 C30 C29 -177.08(15)
C35 N1 C31 C32 60.39(17)
C33 N1 C31 C32 -57.54(17)
C34 N2 C32 C31 60.15(17)
C36 N2 C32 C31 -57.61(17)
N1 C31 C32 N2 -2.4(2)
C31 N1 C33 C34 59.88(17)
C35 N1 C33 C34 -58.11(17)
C32 N2 C34 C33 -57.84(17)
C36 N2 C34 C33 59.54(17)
N1 C33 C34 N2 -1.8(2)
C31 N1 C35 C36 -57.27(17)
C33 N1 C35 C36 60.84(16)
C32 N2 C36 C35 60.70(16)
C34 N2 C36 C35 -56.77(16)
N1 C35 C36 N2 -2.94(19)

loop_
_cod_related_entry_id
_cod_related_entry_database
_cod_related_entry_code
1 ChemSpider 30661411
